data_4088073
loop_
_publ_author_name
'Bienfait, Andr\'e M.'
'Wolf, Benjamin M.'
'T\"ornroos, Karl W.'
'Anwander, Reiner'

_publ_section_title
;
 Ln(II)/Pb(II)--Ln(III)/Pb(0) Redox Approach toward Rare-Earth-Metal
 Half-Sandwich Complexes
;
_journal_issue 24
_journal_name_full Organometallics
_journal_page_first 5734
_journal_paper_doi 10.1021/acs.organomet.5b00837
_journal_volume 34
_journal_year 2015
_chemical_formula_moiety 'C22 H51 N2 Si4 Sm'
_chemical_formula_sum 'C22 H51 N2 Si4 Sm'
_chemical_formula_weight 606.35
_space_group_crystal_system monoclinic
_space_group_IT_number 14
_space_group_name_Hall '-P 2ybc'
_space_group_name_H-M_alt 'P 1 21/c 1'
_atom_sites_solution_hydrogens mixed
_audit_creation_method SHELXL-2014/7
_cell_angle_alpha 90
_cell_angle_beta 90.8290(10)
_cell_angle_gamma 90
_cell_formula_units_Z 4
_cell_length_a 19.0713(19)
_cell_length_b 13.2198(13)
_cell_length_c 12.1980(12)
_cell_measurement_reflns_used 9916
_cell_measurement_temperature 105(2)
_cell_measurement_theta_max 32.54
_cell_measurement_theta_min 2.27
_cell_volume 3075.0(5)
_computing_cell_refinement 'Bruker SAINT'
_computing_data_collection 'Bruker APEX2'
_computing_data_reduction 'Bruker SAINT'
_computing_molecular_graphics 'Bruker SHELXTL'
_computing_publication_material 'Bruker SHELXTL'
_computing_structure_refinement 'SHELXL-2014/7 (Sheldrick, 2014)'
_computing_structure_solution 'SHELXS-97 (Sheldrick, 2008)'
_diffrn_ambient_temperature 105(2)
_diffrn_measured_fraction_theta_full 1.000
_diffrn_measured_fraction_theta_max 1.000
_diffrn_measurement_device_type 'Bruker APEX-II Pt135 CCD'
_diffrn_measurement_method '\w scans'
_diffrn_radiation_type MoK\a
_diffrn_radiation_wavelength 0.71073
_diffrn_reflns_av_R_equivalents 0.0369
_diffrn_reflns_av_unetI/netI 0.0257
_diffrn_reflns_Laue_measured_fraction_full 1.000
_diffrn_reflns_Laue_measured_fraction_max 1.000
_diffrn_reflns_limit_h_max 28
_diffrn_reflns_limit_h_min -28
_diffrn_reflns_limit_k_max 20
_diffrn_reflns_limit_k_min -20
_diffrn_reflns_limit_l_max 18
_diffrn_reflns_limit_l_min -18
_diffrn_reflns_number 59544
_diffrn_reflns_point_group_measured_fraction_full 1.000
_diffrn_reflns_point_group_measured_fraction_max 1.000
_diffrn_reflns_theta_full 25.242
_diffrn_reflns_theta_max 32.594
_diffrn_reflns_theta_min 1.874
_diffrn_source 'Bruker AXS TXS rotating anode'
_exptl_absorpt_coefficient_mu 2.077
_exptl_absorpt_correction_type multi-scan
_exptl_absorpt_process_details 'SADABS 2008/2'
_exptl_crystal_colour yellow-orange
_exptl_crystal_density_diffrn 1.310
_exptl_crystal_description plate
_exptl_crystal_F_000 1260
_exptl_crystal_size_max 0.396
_exptl_crystal_size_mid 0.158
_exptl_crystal_size_min 0.042
_exptl_transmission_factor_max 1.0
_exptl_transmission_factor_min 0.7631
_refine_diff_density_max 1.615
_refine_diff_density_min -0.502
_refine_diff_density_rms 0.099
_refine_ls_extinction_method none
_refine_ls_goodness_of_fit_ref 1.039
_refine_ls_hydrogen_treatment mixed
_refine_ls_matrix_type full
_refine_ls_number_parameters 295
_refine_ls_number_reflns 11203
_refine_ls_number_restraints 12
_refine_ls_restrained_S_all 1.039
_refine_ls_R_factor_all 0.0325
_refine_ls_R_factor_gt 0.0246
_refine_ls_shift/su_max 0.003
_refine_ls_shift/su_mean 0.000
_refine_ls_structure_factor_coef Fsqd
_refine_ls_weighting_details 'w=1/[\s^2^(Fo^2^)+(0.0303P)^2^+1.9711P] where P=(Fo^2^+2Fc^2^)/3'
_refine_ls_weighting_scheme calc
_refine_ls_wR_factor_gt 0.0583
_refine_ls_wR_factor_ref 0.0611
_reflns_Friedel_coverage 0.000
_reflns_number_gt 9653
_reflns_number_total 11203
_reflns_threshold_expression 'I > 2\s(I)'
_cod_data_source_file om5b00837_si_002.cif
_cod_data_source_block Compound1a
_cod_original_sg_symbol_H-M 'P 21/c'
_cod_database_code 4088073
_shelx_shelxl_version_number 2014/7
_shelx_space_group_comment
; 
The symmetry employed for this shelxl refinement is uniquely defined 
by the following loop, which should always be used as a source of 
symmetry information in preference to the above space-group names. 
They are only intended as comments. 
;
_shelx_estimated_absorpt_t_min 0.494
_shelx_estimated_absorpt_t_max 0.918

loop_
_space_group_symop_operation_xyz
'x, y, z'
'-x, y+1/2, -z+1/2'
'-x, -y, -z'
'x, -y-1/2, z-1/2'

loop_
_atom_site_label
_atom_site_type_symbol
_atom_site_fract_x
_atom_site_fract_y
_atom_site_fract_z
_atom_site_U_iso_or_equiv
_atom_site_adp_type
_atom_site_occupancy
_atom_site_site_symmetry_order
_atom_site_calc_flag
_atom_site_refinement_flags_posn
_atom_site_refinement_flags_adp
Sm1 Sm 0.25135(2) 0.47974(2) 0.84034(2) 0.01163(3) Uani 1 1 d . .
Si1 Si 0.36693(2) 0.65506(4) 0.86323(4) 0.01627(9) Uani 1 1 d . .
Si2 Si 0.41636(3) 0.51468(4) 0.68818(4) 0.01875(9) Uani 1 1 d . .
Si3 Si 0.15017(3) 0.48201(4) 0.63073(4) 0.01777(9) Uani 1 1 d . .
Si4 Si 0.09909(3) 0.64504(4) 0.78112(4) 0.02010(10) Uani 1 1 d . .
N1 N 0.35819(7) 0.54629(11) 0.78859(12) 0.0158(3) Uani 1 1 d . .
N2 N 0.15464(7) 0.54692(11) 0.75162(11) 0.0157(2) Uani 1 1 d . .
C1 C 0.28574(10) 0.66466(14) 0.95124(15) 0.0211(3) Uani 1 1 d D .
H1A H 0.2777(12) 0.6097(13) 1.0039(16) 0.032 Uiso 1 1 d D U
H1B H 0.2421(10) 0.6739(17) 0.9085(16) 0.032 Uiso 1 1 d D U
H1C H 0.2902(12) 0.7274(13) 0.9972(17) 0.032 Uiso 1 1 d D U
C2 C 0.44355(10) 0.65666(16) 0.96153(16) 0.0264(4) Uani 1 1 d . .
H1 H 0.4451 0.5929 1.0025 0.040 Uiso 1 1 calc R U
H3 H 0.4385 0.7132 1.0128 0.040 Uiso 1 1 calc R U
H2 H 0.4871 0.6647 0.9207 0.040 Uiso 1 1 calc R U
C3 C 0.50659(11) 0.5674(2) 0.7122(2) 0.0412(6) Uani 1 1 d . .
H5 H 0.5040 0.6412 0.7178 0.062 Uiso 1 1 calc R U
H4 H 0.5366 0.5489 0.6508 0.062 Uiso 1 1 calc R U
H6 H 0.5263 0.5396 0.7804 0.062 Uiso 1 1 calc R U
C4 C 0.42825(11) 0.37447(15) 0.67699(17) 0.0267(4) Uani 1 1 d . .
H7 H 0.4496 0.3486 0.7449 0.040 Uiso 1 1 calc R U
H9 H 0.4588 0.3592 0.6152 0.040 Uiso 1 1 calc R U
H8 H 0.3825 0.3422 0.6650 0.040 Uiso 1 1 calc R U
C5 C 0.38631(12) 0.56316(17) 0.55081(16) 0.0309(4) Uani 1 1 d . .
H11 H 0.3443 0.5260 0.5268 0.046 Uiso 1 1 calc R U
H10 H 0.4236 0.5534 0.4974 0.046 Uiso 1 1 calc R U
H12 H 0.3753 0.6354 0.5564 0.046 Uiso 1 1 calc R U
C6 C 0.36750(11) 0.77332(15) 0.77906(16) 0.0267(4) Uani 1 1 d . .
H13 H 0.4096 0.7746 0.7340 0.040 Uiso 1 1 calc R U
H15 H 0.3675 0.8323 0.8277 0.040 Uiso 1 1 calc R U
H14 H 0.3257 0.7750 0.7314 0.040 Uiso 1 1 calc R U
C7 C 0.00976(13) 0.6306(2) 0.7171(2) 0.0481(7) Uani 1 1 d . .
H17 H 0.0138 0.6292 0.6371 0.072 Uiso 1 1 calc R U
H16 H -0.0198 0.6877 0.7385 0.072 Uiso 1 1 calc R U
H18 H -0.0114 0.5673 0.7422 0.072 Uiso 1 1 calc R U
C8 C 0.08449(10) 0.65764(16) 0.93170(15) 0.0237(4) Uani 1 1 d . .
H19 H 0.0636 0.5952 0.9596 0.036 Uiso 1 1 calc R U
H20 H 0.0528 0.7145 0.9451 0.036 Uiso 1 1 calc R U
H21 H 0.1294 0.6698 0.9693 0.036 Uiso 1 1 calc R U
C9 C 0.13589(15) 0.76889(16) 0.73393(18) 0.0370(5) Uani 1 1 d . .
H24 H 0.1782 0.7849 0.7770 0.056 Uiso 1 1 calc R U
H23 H 0.1010 0.8223 0.7439 0.056 Uiso 1 1 calc R U
H22 H 0.1477 0.7641 0.6562 0.056 Uiso 1 1 calc R U
C10 C 0.22887(10) 0.39347(14) 0.63028(14) 0.0199(3) Uani 1 1 d D .
H10A H 0.2735(10) 0.4320(16) 0.6248(18) 0.030 Uiso 1 1 d D U
H10B H 0.2241(12) 0.3525(16) 0.5630(13) 0.030 Uiso 1 1 d D U
H10C H 0.2351(12) 0.3450(15) 0.6901(14) 0.030 Uiso 1 1 d D U
C11 C 0.15829(14) 0.56317(17) 0.50589(16) 0.0335(5) Uani 1 1 d . .
H25 H 0.1186 0.6102 0.5017 0.050 Uiso 1 1 calc R U
H26 H 0.1583 0.5203 0.4403 0.050 Uiso 1 1 calc R U
H27 H 0.2022 0.6015 0.5102 0.050 Uiso 1 1 calc R U
C12 C 0.07138(11) 0.39957(17) 0.61262(19) 0.0323(4) Uani 1 1 d . .
H28 H 0.0645 0.3596 0.6793 0.048 Uiso 1 1 calc R U
H29 H 0.0783 0.3540 0.5503 0.048 Uiso 1 1 calc R U
H30 H 0.0300 0.4418 0.5988 0.048 Uiso 1 1 calc R U
C13 C 0.21420(10) 0.29093(14) 0.90695(15) 0.0216(3) Uani 1 1 d . .
C14 C 0.28420(10) 0.30415(13) 0.94291(15) 0.0202(3) Uani 1 1 d . .
C15 C 0.28456(10) 0.37921(14) 1.02682(14) 0.0213(3) Uani 1 1 d . .
C16 C 0.21366(10) 0.41101(14) 1.04067(15) 0.0219(3) Uani 1 1 d . .
C17 C 0.17119(9) 0.35631(15) 0.96706(16) 0.0225(3) Uani 1 1 d . .
C18 C 0.09225(11) 0.36244(18) 0.9587(2) 0.0335(5) Uani 1 1 d . .
H31 H 0.0732 0.3775 1.0311 0.050 Uiso 1 1 calc R U
H33 H 0.0735 0.2976 0.9325 0.050 Uiso 1 1 calc R U
H32 H 0.0788 0.4162 0.9072 0.050 Uiso 1 1 calc R U
C19 C 0.18791(13) 0.48400(16) 1.12631(17) 0.0307(4) Uani 1 1 d . .
H35 H 0.1634 0.5403 1.0903 0.046 Uiso 1 1 calc R U
H36 H 0.2279 0.5101 1.1689 0.046 Uiso 1 1 calc R U
H34 H 0.1557 0.4490 1.1753 0.046 Uiso 1 1 calc R U
C20 C 0.34763(11) 0.41267(17) 1.09278(17) 0.0293(4) Uani 1 1 d . .
H39 H 0.3584 0.3621 1.1493 0.044 Uiso 1 1 calc R U
H37 H 0.3377 0.4778 1.1277 0.044 Uiso 1 1 calc R U
H38 H 0.3879 0.4199 1.0443 0.044 Uiso 1 1 calc R U
C21 C 0.34696(11) 0.24313(16) 0.90860(18) 0.0296(4) Uani 1 1 d . .
H40 H 0.3504 0.1819 0.9536 0.044 Uiso 1 1 calc R U
H41 H 0.3896 0.2837 0.9187 0.044 Uiso 1 1 calc R U
H42 H 0.3417 0.2242 0.8312 0.044 Uiso 1 1 calc R U
C22 C 0.18897(13) 0.20979(16) 0.82849(18) 0.0326(5) Uani 1 1 d . .
H45 H 0.1709 0.1522 0.8702 0.049 Uiso 1 1 calc R U
H44 H 0.2281 0.1874 0.7832 0.049 Uiso 1 1 calc R U
H43 H 0.1515 0.2371 0.7812 0.049 Uiso 1 1 calc R U

loop_
_atom_site_aniso_label
_atom_site_aniso_U_11
_atom_site_aniso_U_22
_atom_site_aniso_U_33
_atom_site_aniso_U_23
_atom_site_aniso_U_13
_atom_site_aniso_U_12
Sm1 0.01120(4) 0.01135(4) 0.01232(4) 0.00128(3) -0.00090(2) -0.00129(3)
Si1 0.0157(2) 0.0156(2) 0.0176(2) -0.00328(16) 0.00208(16) -0.00397(16)
Si2 0.0160(2) 0.0192(2) 0.0211(2) -0.00512(18) 0.00527(17) -0.00255(17)
Si3 0.0215(2) 0.0158(2) 0.0158(2) -0.00211(17) -0.00544(17) 0.00186(17)
Si4 0.0215(2) 0.0181(2) 0.0205(2) -0.00315(18) -0.00596(18) 0.00767(18)
N1 0.0140(6) 0.0157(6) 0.0178(6) -0.0030(5) 0.0028(5) -0.0028(5)
N2 0.0168(6) 0.0143(6) 0.0158(6) -0.0016(5) -0.0030(5) 0.0022(5)
C1 0.0214(8) 0.0201(8) 0.0219(8) -0.0066(6) 0.0048(6) -0.0034(6)
C2 0.0226(8) 0.0288(10) 0.0277(9) -0.0074(8) -0.0032(7) -0.0044(7)
C3 0.0206(9) 0.0526(15) 0.0507(14) -0.0243(12) 0.0146(9) -0.0118(10)
C4 0.0264(9) 0.0225(9) 0.0314(10) -0.0043(7) 0.0037(7) 0.0062(7)
C5 0.0429(12) 0.0269(10) 0.0234(9) 0.0024(8) 0.0119(8) -0.0006(9)
C6 0.0338(10) 0.0199(8) 0.0264(9) -0.0006(7) 0.0042(8) -0.0064(7)
C7 0.0321(11) 0.0555(16) 0.0560(15) -0.0256(13) -0.0248(11) 0.0259(11)
C8 0.0203(8) 0.0264(9) 0.0246(8) -0.0036(7) 0.0039(7) 0.0033(7)
C9 0.0658(16) 0.0185(9) 0.0269(10) 0.0033(8) 0.0024(10) 0.0096(10)
C10 0.0245(8) 0.0178(8) 0.0174(7) -0.0039(6) -0.0020(6) 0.0026(6)
C11 0.0549(14) 0.0260(10) 0.0196(8) 0.0029(8) -0.0038(8) 0.0096(10)
C12 0.0281(10) 0.0281(10) 0.0403(11) -0.0105(9) -0.0121(9) -0.0023(8)
C13 0.0265(9) 0.0166(7) 0.0216(8) 0.0052(6) -0.0035(7) -0.0054(6)
C14 0.0229(8) 0.0166(7) 0.0214(8) 0.0056(6) 0.0059(6) 0.0046(6)
C15 0.0240(8) 0.0210(8) 0.0188(7) 0.0076(6) -0.0062(6) -0.0053(7)
C16 0.0282(9) 0.0197(8) 0.0179(7) 0.0049(6) 0.0067(6) 0.0050(7)
C17 0.0184(8) 0.0224(8) 0.0267(9) 0.0090(7) 0.0029(7) -0.0022(6)
C18 0.0201(9) 0.0323(11) 0.0483(13) 0.0107(10) 0.0034(8) -0.0035(8)
C19 0.0416(12) 0.0270(10) 0.0239(9) 0.0025(8) 0.0096(8) 0.0061(9)
C20 0.0308(10) 0.0288(10) 0.0280(9) 0.0042(8) -0.0103(8) -0.0023(8)
C21 0.0314(10) 0.0266(10) 0.0311(10) 0.0055(8) 0.0075(8) 0.0102(8)
C22 0.0460(13) 0.0217(9) 0.0298(10) 0.0004(8) -0.0032(9) -0.0117(9)

loop_
_atom_type_symbol
_atom_type_description
_atom_type_scat_dispersion_real
_atom_type_scat_dispersion_imag
_atom_type_scat_source
C C 0.0033 0.0016 'International Tables Vol C Tables 4.2.6.8 and 6.1.1.4'
H H 0.0000 0.0000 'International Tables Vol C Tables 4.2.6.8 and 6.1.1.4'
N N 0.0061 0.0033 'International Tables Vol C Tables 4.2.6.8 and 6.1.1.4'
Si Si 0.0817 0.0704 'International Tables Vol C Tables 4.2.6.8 and 6.1.1.4'
Sm Sm -0.1638 3.4418 'International Tables Vol C Tables 4.2.6.8 and 6.1.1.4'

loop_
_geom_angle_atom_site_label_1
_geom_angle_atom_site_label_2
_geom_angle_atom_site_label_3
_geom_angle
N2 Sm1 N1 115.29(5)
N2 Sm1 C15 139.61(5)
N1 Sm1 C15 102.70(5)
N2 Sm1 C14 136.60(5)
N1 Sm1 C14 104.66(5)
C15 Sm1 C14 30.56(6)
N2 Sm1 C16 109.36(5)
N1 Sm1 C16 128.19(6)
C15 Sm1 C16 30.59(6)
C14 Sm1 C16 50.14(5)
N2 Sm1 C13 106.48(5)
N1 Sm1 C13 131.58(6)
C15 Sm1 C13 49.94(5)
C14 Sm1 C13 30.11(6)
C16 Sm1 C13 49.51(6)
N2 Sm1 C17 92.60(5)
N1 Sm1 C17 152.05(5)
C15 Sm1 C17 49.90(6)
C14 Sm1 C17 49.72(5)
C16 Sm1 C17 29.83(6)
C13 Sm1 C17 29.87(6)
N2 Sm1 C10 67.69(5)
N1 Sm1 C10 91.64(5)
C15 Sm1 C10 126.46(6)
C14 Sm1 C10 95.96(5)
C16 Sm1 C10 129.89(6)
C13 Sm1 C10 82.19(6)
C17 Sm1 C10 101.12(6)
N2 Sm1 C1 93.96(5)
N1 Sm1 C1 66.94(5)
C15 Sm1 C1 88.45(6)
C14 Sm1 C1 117.62(6)
C16 Sm1 C1 85.54(6)
C13 Sm1 C1 134.44(5)
C17 Sm1 C1 111.64(6)
C10 Sm1 C1 143.27(5)
N2 Sm1 Si3 31.39(4)
N1 Sm1 Si3 107.65(4)
C15 Sm1 Si3 144.43(4)
C14 Sm1 Si3 120.89(4)
C16 Sm1 Si3 124.15(4)
C13 Sm1 Si3 95.23(4)
C17 Sm1 Si3 97.04(4)
C10 Sm1 Si3 36.32(4)
C1 Sm1 Si3 120.23(4)
N2 Sm1 Si1 107.87(4)
N1 Sm1 Si1 31.01(4)
C15 Sm1 Si1 97.45(4)
C14 Sm1 Si1 115.17(4)
C16 Sm1 Si1 110.74(4)
C13 Sm1 Si1 144.89(4)
C17 Sm1 Si1 140.54(4)
C10 Sm1 Si1 117.69(4)
C1 Sm1 Si1 35.93(4)
Si3 Sm1 Si1 118.114(13)
N2 Sm1 H10C 81.1(5)
N1 Sm1 H10C 99.6(5)
C15 Sm1 H10C 106.5(3)
C14 Sm1 H10C 76.1(3)
C16 Sm1 H10C 112.3(3)
C13 Sm1 H10C 63.2(3)
C17 Sm1 H10C 85.8(4)
C10 Sm1 H10C 20.1(3)
C1 Sm1 H10C 162.2(3)
Si3 Sm1 H10C 50.8(4)
Si1 Sm1 H10C 129.6(4)
N1 Si1 C6 114.34(8)
N1 Si1 C2 114.77(9)
C6 Si1 C2 109.30(10)
N1 Si1 C1 106.45(8)
C6 Si1 C1 105.39(9)
C2 Si1 C1 105.75(9)
N1 Si1 Sm1 44.28(5)
C6 Si1 Sm1 124.44(7)
C2 Si1 Sm1 126.26(7)
C1 Si1 Sm1 62.17(6)
N1 Si2 C4 111.91(8)
N1 Si2 C3 113.54(9)
C4 Si2 C3 105.50(11)
N1 Si2 C5 111.22(9)
C4 Si2 C5 107.99(10)
C3 Si2 C5 106.28(12)
N2 Si3 C12 115.20(9)
N2 Si3 C11 114.27(9)
C12 Si3 C11 108.32(11)
N2 Si3 C10 106.38(7)
C12 Si3 C10 105.91(9)
C11 Si3 C10 106.01(10)
N2 Si3 Sm1 44.63(5)
C12 Si3 Sm1 124.58(8)
C11 Si3 Sm1 127.10(8)
C10 Si3 Sm1 61.79(5)
N2 Si4 C8 112.00(8)
N2 Si4 C7 113.32(9)
C8 Si4 C7 105.74(11)
N2 Si4 C9 111.14(10)
C8 Si4 C9 106.59(10)
C7 Si4 C9 107.65(13)
Si1 N1 Si2 121.74(8)
Si1 N1 Sm1 104.71(7)
Si2 N1 Sm1 133.05(8)
Si3 N2 Si4 122.53(8)
Si3 N2 Sm1 103.99(7)
Si4 N2 Sm1 133.28(8)
Si1 C1 Sm1 81.90(6)
Si1 C1 H1A 117.1(14)
Sm1 C1 H1A 69.0(13)
Si1 C1 H1B 113.5(14)
Sm1 C1 H1B 70.7(13)
H1A C1 H1B 107.4(16)
Si1 C1 H1C 107.9(14)
Sm1 C1 H1C 170.2(14)
H1A C1 H1C 105.0(15)
H1B C1 H1C 104.9(16)
Si1 C2 H1 109.5
Si1 C2 H3 109.5
H1 C2 H3 109.5
Si1 C2 H2 109.5
H1 C2 H2 109.5
H3 C2 H2 109.5
Si2 C3 H5 109.5
Si2 C3 H4 109.5
H5 C3 H4 109.5
Si2 C3 H6 109.5
H5 C3 H6 109.5
H4 C3 H6 109.5
Si2 C4 H7 109.5
Si2 C4 H9 109.5
H7 C4 H9 109.5
Si2 C4 H8 109.5
H7 C4 H8 109.5
H9 C4 H8 109.5
Si2 C5 H11 109.5
Si2 C5 H10 109.5
H11 C5 H10 109.5
Si2 C5 H12 109.5
H11 C5 H12 109.5
H10 C5 H12 109.5
Si1 C6 H13 109.5
Si1 C6 H15 109.5
H13 C6 H15 109.5
Si1 C6 H14 109.5
H13 C6 H14 109.5
H15 C6 H14 109.5
Si4 C7 H17 109.5
Si4 C7 H16 109.5
H17 C7 H16 109.5
Si4 C7 H18 109.5
H17 C7 H18 109.5
H16 C7 H18 109.5
Si4 C8 H19 109.5
Si4 C8 H20 109.5
H19 C8 H20 109.5
Si4 C8 H21 109.5
H19 C8 H21 109.5
H20 C8 H21 109.5
Si4 C9 H24 109.5
Si4 C9 H23 109.5
H24 C9 H23 109.5
Si4 C9 H22 109.5
H24 C9 H22 109.5
H23 C9 H22 109.5
Si3 C10 Sm1 81.88(6)
Si3 C10 H10A 111.2(14)
Sm1 C10 H10A 74.7(13)
Si3 C10 H10B 106.1(14)
Sm1 C10 H10B 170.1(13)
H10A C10 H10B 107.0(15)
Si3 C10 H10C 119.2(14)
Sm1 C10 H10C 64.7(13)
H10A C10 H10C 106.9(15)
H10B C10 H10C 105.7(16)
Si3 C11 H25 109.5
Si3 C11 H26 109.5
H25 C11 H26 109.5
Si3 C11 H27 109.5
H25 C11 H27 109.5
H26 C11 H27 109.5
Si3 C12 H28 109.5
Si3 C12 H29 109.5
H28 C12 H29 109.5
Si3 C12 H30 109.5
H28 C12 H30 109.5
H29 C12 H30 109.5
C17 C13 C14 108.58(16)
C17 C13 C22 125.73(18)
C14 C13 C22 125.18(18)
C17 C13 Sm1 75.41(10)
C14 C13 Sm1 74.33(10)
C22 C13 Sm1 122.93(12)
C13 C14 C15 107.71(16)
C13 C14 C21 126.81(18)
C15 C14 C21 125.19(18)
C13 C14 Sm1 75.56(10)
C15 C14 Sm1 74.55(10)
C21 C14 Sm1 120.67(12)
C14 C15 C16 107.17(16)
C14 C15 C20 125.75(18)
C16 C15 C20 126.96(18)
C14 C15 Sm1 74.89(10)
C16 C15 Sm1 75.17(10)
C20 C15 Sm1 118.79(12)
C17 C16 C15 108.15(16)
C17 C16 C19 125.63(18)
C15 C16 C19 126.02(19)
C17 C16 Sm1 75.76(10)
C15 C16 Sm1 74.24(10)
C19 C16 Sm1 120.15(12)
C16 C17 C13 108.39(16)
C16 C17 C18 125.59(19)
C13 C17 C18 125.93(19)
C16 C17 Sm1 74.41(10)
C13 C17 Sm1 74.72(10)
C18 C17 Sm1 119.72(13)
C17 C18 H31 109.5
C17 C18 H33 109.5
H31 C18 H33 109.5
C17 C18 H32 109.5
H31 C18 H32 109.5
H33 C18 H32 109.5
C16 C19 H35 109.5
C16 C19 H36 109.5
H35 C19 H36 109.5
C16 C19 H34 109.5
H35 C19 H34 109.5
H36 C19 H34 109.5
C15 C20 H39 109.5
C15 C20 H37 109.5
H39 C20 H37 109.5
C15 C20 H38 109.5
H39 C20 H38 109.5
H37 C20 H38 109.5
C14 C21 H40 109.5
C14 C21 H41 109.5
H40 C21 H41 109.5
C14 C21 H42 109.5
H40 C21 H42 109.5
H41 C21 H42 109.5
C13 C22 H45 109.5
C13 C22 H44 109.5
H45 C22 H44 109.5
C13 C22 H43 109.5
H45 C22 H43 109.5
H44 C22 H43 109.5

loop_
_geom_bond_atom_site_label_1
_geom_bond_atom_site_label_2
_geom_bond_distance
Sm1 N2 2.3029(14)
Sm1 N1 2.3154(14)
Sm1 C15 2.7018(17)
Sm1 C14 2.7063(17)
Sm1 C16 2.7138(17)
Sm1 C13 2.7220(17)
Sm1 C17 2.7308(17)
Sm1 C10 2.8316(17)
Sm1 C1 2.8654(18)
Sm1 Si3 3.1810(5)
Sm1 Si1 3.2078(5)
Sm1 H10C 2.57(2)
Si1 N1 1.7088(15)
Si1 C6 1.871(2)
Si1 C2 1.877(2)
Si1 C1 1.9011(18)
Si2 N1 1.7161(15)
Si2 C4 1.873(2)
Si2 C3 1.876(2)
Si2 C5 1.876(2)
Si3 N2 1.7073(15)
Si3 C12 1.867(2)
Si3 C11 1.871(2)
Si3 C10 1.9033(19)
Si4 N2 1.7161(15)
Si4 C8 1.8692(19)
Si4 C7 1.874(2)
Si4 C9 1.875(2)
C1 H1A 0.984(14)
C1 H1B 0.984(14)
C1 H1C 1.004(14)
C2 H1 0.9800
C2 H3 0.9800
C2 H2 0.9800
C3 H5 0.9800
C3 H4 0.9800
C3 H6 0.9800
C4 H7 0.9800
C4 H9 0.9800
C4 H8 0.9800
C5 H11 0.9800
C5 H10 0.9800
C5 H12 0.9800
C6 H13 0.9800
C6 H15 0.9800
C6 H14 0.9800
C7 H17 0.9800
C7 H16 0.9800
C7 H18 0.9800
C8 H19 0.9800
C8 H20 0.9800
C8 H21 0.9800
C9 H24 0.9800
C9 H23 0.9800
C9 H22 0.9800
C10 H10A 0.995(14)
C10 H10B 0.986(14)
C10 H10C 0.977(14)
C11 H25 0.9800
C11 H26 0.9800
C11 H27 0.9800
C12 H28 0.9800
C12 H29 0.9800
C12 H30 0.9800
C13 C17 1.405(3)
C13 C14 1.410(3)
C13 C22 1.512(3)
C14 C15 1.425(3)
C14 C21 1.508(3)
C15 C16 1.428(3)
C15 C20 1.504(3)
C16 C17 1.401(3)
C16 C19 1.509(3)
C17 C18 1.510(3)
C18 H31 0.9800
C18 H33 0.9800
C18 H32 0.9800
C19 H35 0.9800
C19 H36 0.9800
C19 H34 0.9800
C20 H39 0.9800
C20 H37 0.9800
C20 H38 0.9800
C21 H40 0.9800
C21 H41 0.9800
C21 H42 0.9800
C22 H45 0.9800
C22 H44 0.9800
C22 H43 0.9800

loop_
_geom_torsion_atom_site_label_1
_geom_torsion_atom_site_label_2
_geom_torsion_atom_site_label_3
_geom_torsion_atom_site_label_4
_geom_torsion
C6 Si1 N1 Si2 57.70(13)
C2 Si1 N1 Si2 -69.76(13)
C1 Si1 N1 Si2 173.63(10)
Sm1 Si1 N1 Si2 172.87(14)
C6 Si1 N1 Sm1 -115.16(9)
C2 Si1 N1 Sm1 117.37(9)
C1 Si1 N1 Sm1 0.77(9)
C4 Si2 N1 Si1 147.36(11)
C3 Si2 N1 Si1 28.06(16)
C5 Si2 N1 Si1 -91.75(12)
C4 Si2 N1 Sm1 -42.10(14)
C3 Si2 N1 Sm1 -161.40(13)
C5 Si2 N1 Sm1 78.79(13)
C12 Si3 N2 Si4 -69.98(13)
C11 Si3 N2 Si4 56.41(14)
C10 Si3 N2 Si4 173.02(10)
Sm1 Si3 N2 Si4 175.43(14)
C12 Si3 N2 Sm1 114.59(9)
C11 Si3 N2 Sm1 -119.02(10)
C10 Si3 N2 Sm1 -2.41(9)
C8 Si4 N2 Si3 151.33(10)
C7 Si4 N2 Si3 31.81(16)
C9 Si4 N2 Si3 -89.57(13)
C8 Si4 N2 Sm1 -34.77(14)
C7 Si4 N2 Sm1 -154.29(14)
C9 Si4 N2 Sm1 84.34(13)
C17 C13 C14 C15 -0.1(2)
C22 C13 C14 C15 -172.25(17)
Sm1 C13 C14 C15 68.22(12)
C17 C13 C14 C21 174.01(17)
C22 C13 C14 C21 1.8(3)
Sm1 C13 C14 C21 -117.72(18)
C17 C13 C14 Sm1 -68.27(13)
C22 C13 C14 Sm1 119.54(18)
C13 C14 C15 C16 -0.06(19)
C21 C14 C15 C16 -174.25(17)
Sm1 C14 C15 C16 68.84(12)
C13 C14 C15 C20 176.24(17)
C21 C14 C15 C20 2.0(3)
Sm1 C14 C15 C20 -114.86(18)
C13 C14 C15 Sm1 -68.91(12)
C21 C14 C15 Sm1 116.91(17)
C14 C15 C16 C17 0.2(2)
C20 C15 C16 C17 -176.09(17)
Sm1 C15 C16 C17 68.81(13)
C14 C15 C16 C19 175.24(17)
C20 C15 C16 C19 -1.0(3)
Sm1 C15 C16 C19 -116.11(18)
C14 C15 C16 Sm1 -68.65(12)
C20 C15 C16 Sm1 115.11(18)
C15 C16 C17 C13 -0.2(2)
C19 C16 C17 C13 -175.30(17)
Sm1 C16 C17 C13 67.60(13)
C15 C16 C17 C18 176.54(18)
C19 C16 C17 C18 1.4(3)
Sm1 C16 C17 C18 -115.67(19)
C15 C16 C17 Sm1 -67.79(12)
C19 C16 C17 Sm1 117.10(18)
C14 C13 C17 C16 0.1(2)
C22 C13 C17 C16 172.29(17)
Sm1 C13 C17 C16 -67.40(13)
C14 C13 C17 C18 -176.57(18)
C22 C13 C17 C18 -4.4(3)
Sm1 C13 C17 C18 115.89(19)
C14 C13 C17 Sm1 67.55(12)
C22 C13 C17 Sm1 -120.31(18)
